data_1506277
loop_
_publ_author_name
'Banwell, Martin G.'
'Phillis, Andrew T.'
'Willis, Anthony C.'

_publ_section_title
;
 Exploitation of cyclopropane ring-cleavage reactions for the rapid
 assembly of tetracyclic frameworks related to gibberellins.
;
_journal_issue 23
_journal_name_full 'Organic letters'
_journal_page_first 5341
_journal_page_last 5344
_journal_paper_doi 10.1021/ol062224d
_journal_volume 8
_journal_year 2006
_chemical_compound_source
;
local
;
_chemical_formula_moiety ' C16 H20 Cl4 O '
_chemical_formula_sum 'C16 H20 Cl4 O'
_chemical_formula_weight 370.14
_chemical_name_systematic
;
?
;
_space_group_IT_number 2
_symmetry_cell_setting triclinic
_symmetry_space_group_name_Hall '-P 1'
_symmetry_space_group_name_H-M 'P -1'
_atom_sites_solution_hydrogens geom
_atom_sites_solution_primary direct
_audit_creation_date 05-30-09
_audit_creation_method CRYSTALS_ver_12-03-99
_audit_update_record
;
2005-10-04 - Report on C16 H20 Cl4 O
              by Anthony C. Willis
              for  Andrew Phillis and Martin Banwell

2005-10-04 - passes checkcif tests with no warnings

;
_cell_angle_alpha 100.6317(19)
_cell_angle_beta 94.9445(17)
_cell_angle_gamma 94.3746(18)
_cell_formula_units_Z 2
_cell_length_a 6.6694(2)
_cell_length_b 10.1604(3)
_cell_length_c 12.2442(3)
_cell_measurement_reflns_used 12606
_cell_measurement_temperature 200
_cell_measurement_theta_max 27
_cell_measurement_theta_min 3
_cell_volume 808.83(4)
_computing_cell_refinement
;
  Denzo/Scalepack (Otwinowski & Minor, 1996)
;
_computing_data_collection
;
  COLLECT (Nonius BV, 1997)
;
_computing_data_reduction
;
  Denzo/Scalepack (Otwinowski & Minor, 1996)
;
_computing_molecular_graphics
;
ORTEP-II (Johnson 1976) in teXsan (MSC, 1992-1997)
;
_computing_publication_material
;
  CRYSTALS (Watkin et al 2003)
;
_computing_structure_refinement
;
  CRYSTALS (Watkin et al 2003)
;
_computing_structure_solution
;
  SIR92 (Altomare et al, 1994)
;
_diffrn_ambient_temperature 200
_diffrn_measured_fraction_theta_full 0.993
_diffrn_measured_fraction_theta_max 0.991
_diffrn_measurement_device_type
;
Nonius Kappa CCD
;
_diffrn_measurement_method ' \f and \w scans with CCD '
_diffrn_radiation_monochromator graphite
_diffrn_radiation_type 'Mo K\a'
_diffrn_radiation_wavelength 0.71073
_diffrn_reflns_av_R_equivalents 0.03
_diffrn_reflns_limit_h_max 8
_diffrn_reflns_limit_h_min -7
_diffrn_reflns_limit_k_max 13
_diffrn_reflns_limit_k_min -13
_diffrn_reflns_limit_l_max 15
_diffrn_reflns_limit_l_min -15
_diffrn_reflns_number 14197
_diffrn_reflns_theta_full 26.959
_diffrn_reflns_theta_max 27.5
_diffrn_reflns_theta_min 2.904
_diffrn_standards_decay_% 0.00
_diffrn_standards_interval_count 0
_diffrn_standards_interval_time 0
_diffrn_standards_number 0
_exptl_absorpt_coefficient_mu 0.727
_exptl_absorpt_correction_T_max 0.938
_exptl_absorpt_correction_T_min 0.780
_exptl_absorpt_correction_type integration
_exptl_absorpt_process_details
;
via Gaussian method (Coppens, 1970) implemented in maXus (2000)
;
_exptl_crystal_colour ' colourless '
_exptl_crystal_density_diffrn 1.520
_exptl_crystal_density_meas ?
_exptl_crystal_description ' plate '
_exptl_crystal_F_000 384
_exptl_crystal_size_max 0.43
_exptl_crystal_size_mid 0.26
_exptl_crystal_size_min 0.09
_refine_diff_density_max 0.25
_refine_diff_density_min -0.32
_refine_ls_extinction_method None
_refine_ls_goodness_of_fit_ref 1.0552
_refine_ls_hydrogen_treatment refxyz
_refine_ls_matrix_type full
_refine_ls_number_parameters 250
_refine_ls_number_reflns 2927
_refine_ls_number_restraints 0
_refine_ls_R_factor_all 0.0350
_refine_ls_R_factor_gt 0.0272
_refine_ls_shift/su_max 0.001782
_refine_ls_structure_factor_coef F
_refine_ls_weighting_details
;
  Method, part 1, Chebychev polynomial, (Watkin, 1994, Prince, 1982)
  [weight] = 1.0/[A~0~*T~0~(x)+A~1~*T~1~(x) ... +A~n-1~]*T~n-1~(x)]
  where A~i~ are the Chebychev coefficients listed below and x= Fcalc/Fmax
  Method = Robust Weighting (Prince, 1982)
  W = [weight] * [1-(deltaF/6*sigmaF)^2^]^2^
  A~i~ are:
  0.912 0.323 0.553
;
_refine_ls_weighting_scheme calc
_refine_ls_wR_factor_all 0.0383
_refine_ls_wR_factor_gt 0.0332
_refine_ls_wR_factor_ref 0.0332
_reflns_limit_h_max 8
_reflns_limit_h_min -8
_reflns_limit_k_max 12
_reflns_limit_k_min -13
_reflns_limit_l_max 15
_reflns_limit_l_min 0
_reflns_number_gt 2927
_reflns_number_total 3690
_reflns_threshold_expression I>3u(I)
_cod_data_source_file ol062224dsi20060907_092138.cif
_cod_data_source_block ban0517
_cod_depositor_comments
;
The following automatic conversions were performed:

'_symmetry_cell_setting' value 'Triclinic' changed to 'triclinic'
according to /home/saulius/struct/CIF-dictionaries/cif_core.dic
dictionary named 'cif_core.dic' version 2.4.1 from 2010-06-29.

Automatic conversion script
Id: cif_fix_values 1715 2011-07-08 13:25:40Z adriana 

The following automatic conversions were performed:

'_exptl_crystal_density_meas' value 'not measured' was changed to '?'
- the value is perceived as not measured.

Automatic conversion script
Id: cif_fix_values 3008 2015-01-20 13:52:24Z robertas 
;
_cod_original_sg_symbol_H-M 'P -1 '
_cod_original_formula_sum ' C16 H20 Cl4 O '
_cod_database_code 1506277

loop_
_symmetry_equiv_pos_as_xyz
x,y,z
-x,-y,-z

loop_
_atom_site_label
_atom_site_type_symbol
_atom_site_fract_x
_atom_site_fract_y
_atom_site_fract_z
_atom_site_U_iso_or_equiv
_atom_site_occupancy
_atom_site_adp_type
C1 C 0.79413(18) 0.06359(12) 0.84243(10) 0.0214 1.0000 Uani
C2 C 0.95650(19) 0.00024(13) 0.77648(11) 0.0244 1.0000 Uani
C3 C 1.01318(19) 0.12064(13) 0.86888(11) 0.0236 1.0000 Uani
C4 C 1.08895(19) 0.25521(14) 0.84292(12) 0.0262 1.0000 Uani
C5 C 0.93046(19) 0.32697(13) 0.78657(11) 0.0237 1.0000 Uani
C6 C 0.9881(2) 0.39778(15) 0.69330(12) 0.0303 1.0000 Uani
C7 C 0.7977(2) 0.39448(14) 0.61130(12) 0.0284 1.0000 Uani
C8 C 0.8306(2) 0.33485(16) 0.49118(13) 0.0345 1.0000 Uani
C9 C 0.6365(3) 0.32477(19) 0.41299(13) 0.0393 1.0000 Uani
C10 C 0.4570(3) 0.25373(19) 0.45553(14) 0.0390 1.0000 Uani
C11 C 0.5168(2) 0.19809(16) 0.56079(13) 0.0337 1.0000 Uani
C12 C 0.6198(2) 0.31175(14) 0.65258(12) 0.0270 1.0000 Uani
C13 C 0.70817(18) 0.26915(13) 0.75939(11) 0.0228 1.0000 Uani
C14 C 0.63429(19) 0.13589(13) 0.78787(11) 0.0237 1.0000 Uani
C15 C 0.7709(2) 0.38683(13) 0.85479(12) 0.0277 1.0000 Uani
O16 O 0.72823(14) -0.00640(10) 0.92293(7) 0.0254 1.0000 Uani
C17 C 0.5667(2) -0.10896(15) 0.88030(13) 0.0311 1.0000 Uani
Cl18 Cl 0.97307(5) 0.02166(4) 0.63789(3) 0.0321 1.0000 Uani
Cl19 Cl 1.02291(5) -0.15854(3) 0.79549(3) 0.0348 1.0000 Uani
Cl20 Cl 0.70014(6) 0.54929(4) 0.84789(3) 0.0393 1.0000 Uani
Cl21 Cl 0.76628(6) 0.36045(4) 0.99282(3) 0.0364 1.0000 Uani
H31 H 1.078(2) 0.0993(16) 0.9341(14) 0.0271 1.0000 Uiso
H41 H 1.149(3) 0.3123(18) 0.9127(14) 0.0300 1.0000 Uiso
H42 H 1.198(3) 0.2401(17) 0.7948(14) 0.0300 1.0000 Uiso
H61 H 1.050(3) 0.4926(19) 0.7258(15) 0.0352 1.0000 Uiso
H62 H 1.091(3) 0.3453(18) 0.6559(15) 0.0352 1.0000 Uiso
H71 H 0.759(3) 0.4910(18) 0.6120(14) 0.0333 1.0000 Uiso
H81 H 0.942(3) 0.3904(19) 0.4664(15) 0.0395 1.0000 Uiso
H82 H 0.876(3) 0.241(2) 0.4895(15) 0.0395 1.0000 Uiso
H91 H 0.605(3) 0.419(2) 0.4022(16) 0.0458 1.0000 Uiso
H92 H 0.656(3) 0.281(2) 0.3386(17) 0.0458 1.0000 Uiso
H101 H 0.356(3) 0.320(2) 0.4756(16) 0.0458 1.0000 Uiso
H102 H 0.397(3) 0.185(2) 0.3975(17) 0.0458 1.0000 Uiso
H111 H 0.612(3) 0.1266(19) 0.5427(15) 0.0390 1.0000 Uiso
H112 H 0.392(3) 0.1552(18) 0.5871(15) 0.0390 1.0000 Uiso
H121 H 0.507(3) 0.3755(17) 0.6731(14) 0.0318 1.0000 Uiso
H141 H 0.534(3) 0.1490(17) 0.8366(14) 0.0279 1.0000 Uiso
H142 H 0.567(2) 0.0765(17) 0.7212(14) 0.0279 1.0000 Uiso
H171 H 0.550(3) -0.1589(18) 0.9388(15) 0.0368 1.0000 Uiso
H172 H 0.603(3) -0.1695(19) 0.8161(16) 0.0368 1.0000 Uiso
H173 H 0.450(3) -0.0699(19) 0.8651(15) 0.0368 1.0000 Uiso

loop_
_atom_site_aniso_label
_atom_site_aniso_U_11
_atom_site_aniso_U_22
_atom_site_aniso_U_33
_atom_site_aniso_U_23
_atom_site_aniso_U_13
_atom_site_aniso_U_12
C1 0.0211(5) 0.0224(6) 0.0214(6) 0.0059(5) 0.0027(4) 0.0020(5)
C2 0.0227(6) 0.0243(6) 0.0269(6) 0.0057(5) 0.0034(5) 0.0038(5)
C3 0.0214(6) 0.0258(6) 0.0233(6) 0.0058(5) -0.0015(5) 0.0020(5)
C4 0.0211(6) 0.0259(6) 0.0305(7) 0.0063(5) -0.0021(5) -0.0014(5)
C5 0.0225(6) 0.0220(6) 0.0257(6) 0.0053(5) -0.0009(5) -0.0010(5)
C6 0.0278(7) 0.0309(7) 0.0322(7) 0.0108(6) -0.0001(5) -0.0050(6)
C7 0.0291(7) 0.0267(6) 0.0302(7) 0.0099(5) 0.0007(5) -0.0007(5)
C8 0.0329(7) 0.0360(8) 0.0332(7) 0.0039(6) 0.0051(6) -0.0013(6)
C9 0.0420(8) 0.0484(9) 0.0271(7) 0.0093(6) 0.0012(6) -0.0010(7)
C10 0.0358(8) 0.0464(9) 0.0339(8) 0.0146(7) -0.0092(6) -0.0036(7)
C11 0.0340(7) 0.0338(7) 0.0322(7) 0.0103(6) -0.0054(6) -0.0045(6)
C12 0.0260(6) 0.0262(6) 0.0303(6) 0.0108(5) -0.0002(5) 0.0018(5)
C13 0.0205(5) 0.0214(6) 0.0268(6) 0.0063(5) 0.0012(5) 0.0015(5)
C14 0.0189(5) 0.0246(6) 0.0288(6) 0.0088(5) 0.0012(5) 0.0015(5)
C15 0.0311(6) 0.0231(6) 0.0291(7) 0.0052(5) 0.0024(5) 0.0039(5)
O16 0.0274(5) 0.0277(5) 0.0221(4) 0.0088(4) 0.0022(4) -0.0005(4)
C17 0.0304(7) 0.0291(7) 0.0345(7) 0.0105(6) 0.0046(6) -0.0043(6)
Cl18 0.03486(18) 0.03582(19) 0.02576(16) 0.00455(13) 0.00883(13) 0.00134(14)
Cl19 0.03221(18) 0.02615(17) 0.0477(2) 0.00863(14) 0.00446(15) 0.00944(13)
Cl20 0.0497(2) 0.02375(17) 0.0441(2) 0.00362(14) 0.00325(17) 0.01102(15)
Cl21 0.0450(2) 0.0365(2) 0.02757(17) 0.00430(14) 0.00699(14) 0.00452(15)

loop_
_atom_type_symbol
_atom_type_scat_dispersion_real
_atom_type_scat_dispersion_imag
_atom_type_scat_Cromer_Mann_a1
_atom_type_scat_Cromer_Mann_b1
_atom_type_scat_Cromer_Mann_a2
_atom_type_scat_Cromer_Mann_b2
_atom_type_scat_Cromer_Mann_a3
_atom_type_scat_Cromer_Mann_b3
_atom_type_scat_Cromer_Mann_a4
_atom_type_scat_Cromer_Mann_b4
_atom_type_scat_Cromer_Mann_c
_atom_type_scat_source
'C   ' 0.0033 0.0016 2.3100 20.8439 1.0200 10.2075 1.5886 0.5687 0.8650 51.6512 0.2156 International_Tables_Vol_IV_Table_2.2B
'H   ' 0.0000 0.0000 0.4930 10.5109 0.3229 26.1257 0.1402 3.1424 0.0408 57.7998 0.0030 International_Tables_Vol_IV_Table_2.2B
'Cl  ' 0.1484 0.1585 11.4604 0.0104 7.1964 1.1662 6.2556 18.5194 1.6455 47.7784 -9.5574 International_Tables_Vol_IV_Table_2.2B
'O   ' 0.0106 0.0060 3.0485 13.2771 2.2868 5.7011 1.5463 0.3239 0.8670 32.9089 0.2508 International_Tables_Vol_IV_Table_2.2B

loop_
_exptl_crystal_face_index_h
_exptl_crystal_face_index_k
_exptl_crystal_face_index_l
_exptl_crystal_face_perp_dist
1 0 0 0.230
-1 0 0 0.230
0 1 0 0.030
0 -1 0 0.060
0 0 1 0.090
0 0 -1 0.170
-1 0 1 0.155
1 0 -1 0.213

loop_
_geom_angle_atom_site_label_1
_geom_angle_atom_site_label_2
_geom_angle_atom_site_label_3
_geom_angle
_geom_angle_publ_flag
C2 C1 C3 59.49(8) yes
C2 C1 C14 120.91(11) yes
C3 C1 C14 122.70(11) yes
C2 C1 O16 114.74(10) yes
C3 C1 O16 112.51(10) yes
C14 C1 O16 115.15(10) yes
C1 C2 C3 60.16(8) yes
C1 C2 Cl18 119.93(9) yes
C3 C2 Cl18 118.04(9) yes
C1 C2 Cl19 118.74(9) yes
C3 C2 Cl19 119.58(10) yes
Cl18 C2 Cl19 111.68(7) yes
C1 C3 C2 60.36(8) yes
C1 C3 C4 122.34(11) yes
C2 C3 C4 120.63(11) yes
C1 C3 H31 114.2(10) no
C2 C3 H31 113.4(10) no
C4 C3 H31 115.0(10) no
C3 C4 C5 115.21(11) yes
C3 C4 H41 107.7(10) no
C5 C4 H41 109.9(10) no
C3 C4 H42 108.0(10) no
C5 C4 H42 108.8(10) no
H41 C4 H42 106.9(14) no
C4 C5 C6 118.72(11) yes
C4 C5 C13 122.55(11) yes
C6 C5 C13 108.17(10) yes
C4 C5 C15 118.17(11) yes
C6 C5 C15 115.94(11) yes
C13 C5 C15 59.69(8) yes
C5 C6 C7 108.40(11) yes
C5 C6 H61 109.9(10) no
C7 C6 H61 112.6(10) no
C5 C6 H62 105.9(11) no
C7 C6 H62 110.4(11) no
H61 C6 H62 109.5(14) no
C6 C7 C8 112.41(12) yes
C6 C7 C12 107.80(11) yes
C8 C7 C12 111.16(12) yes
C6 C7 H71 109.8(10) no
C8 C7 H71 106.9(10) no
C12 C7 H71 108.7(10) no
C7 C8 C9 111.34(13) yes
C7 C8 H81 109.6(10) no
C9 C8 H81 110.9(11) no
C7 C8 H82 108.0(10) no
C9 C8 H82 109.2(10) no
H81 C8 H82 107.7(15) no
C8 C9 C10 112.29(13) yes
C8 C9 H91 109.8(11) no
C10 C9 H91 110.2(11) no
C8 C9 H92 110.6(12) no
C10 C9 H92 110.8(12) no
H91 C9 H92 102.7(16) no
C9 C10 C11 112.88(13) yes
C9 C10 H101 109.1(11) no
C11 C10 H101 107.0(11) no
C9 C10 H102 108.2(12) no
C11 C10 H102 111.0(12) no
H101 C10 H102 108.6(16) no
C10 C11 C12 109.74(13) yes
C10 C11 H111 109.4(11) no
C12 C11 H111 109.7(10) no
C10 C11 H112 109.7(10) no
C12 C11 H112 110.1(10) no
H111 C11 H112 108.1(14) no
C11 C12 C7 112.43(12) yes
C11 C12 C13 115.81(11) yes
C7 C12 C13 106.21(10) yes
C11 C12 H121 105.1(9) no
C7 C12 H121 108.5(9) no
C13 C12 H121 108.6(9) no
C5 C13 C12 109.24(10) yes
C5 C13 C14 121.54(11) yes
C12 C13 C14 120.68(11) yes
C5 C13 C15 59.09(8) yes
C12 C13 C15 113.16(11) yes
C14 C13 C15 117.99(11) yes
C1 C14 C13 115.64(11) yes
C1 C14 H141 106.9(10) no
C13 C14 H141 109.8(10) no
C1 C14 H142 109.5(10) no
C13 C14 H142 109.7(10) no
H141 C14 H142 104.7(14) no
C13 C15 C5 61.22(8) yes
C13 C15 Cl20 121.10(10) yes
C5 C15 Cl20 121.11(10) yes
C13 C15 Cl21 118.65(10) yes
C5 C15 Cl21 118.62(10) yes
Cl20 C15 Cl21 109.28(7) yes
C1 O16 C17 113.53(10) yes
O16 C17 H171 105.7(11) no
O16 C17 H172 110.6(11) no
H171 C17 H172 108.1(15) no
O16 C17 H173 109.7(11) no
H171 C17 H173 109.8(15) no
H172 C17 H173 112.6(15) no

loop_
_geom_bond_atom_site_label_1
_geom_bond_atom_site_label_2
_geom_bond_distance
_geom_bond_publ_flag
C1 C2 1.5180(17) yes
C1 C3 1.5150(17) yes
C1 C14 1.5166(17) yes
C1 O16 1.3986(15) yes
C2 C3 1.5048(18) yes
C2 Cl18 1.7619(13) yes
C2 Cl19 1.7557(13) yes
C3 C4 1.5194(18) yes
C3 H31 0.944(17) no
C4 C5 1.5173(18) yes
C4 H41 0.974(17) no
C4 H42 0.978(17) no
C5 C6 1.5186(18) yes
C5 C13 1.5374(17) yes
C5 C15 1.5049(18) yes
C6 C7 1.5433(19) yes
C6 H61 1.013(18) no
C6 H62 0.990(18) no
C7 C8 1.525(2) yes
C7 C12 1.5741(19) yes
C7 H71 1.031(18) no
C8 C9 1.527(2) yes
C8 H81 1.000(19) no
C8 H82 1.020(19) no
C9 C10 1.530(2) yes
C9 H91 1.03(2) no
C9 H92 0.96(2) no
C10 C11 1.534(2) yes
C10 H101 1.00(2) no
C10 H102 0.94(2) no
C11 C12 1.528(2) yes
C11 H111 1.008(19) no
C11 H112 1.013(19) no
C12 C13 1.5362(17) yes
C12 H121 1.045(17) no
C13 C14 1.5165(17) yes
C13 C15 1.5144(18) yes
C14 H141 0.934(17) no
C14 H142 0.973(17) no
C15 Cl20 1.7657(14) yes
C15 Cl21 1.7618(14) yes
O16 C17 1.4320(17) yes
C17 H171 0.960(19) no
C17 H172 0.966(19) no
C17 H173 0.922(19) no

loop_
_geom_contact_atom_site_label_1
_geom_contact_atom_site_label_2
_geom_contact_distance
_geom_contact_site_symmetry_2
_geom_contact_publ_flag
Cl18 Cl18 3.3778(7) 2_756 no
O16 C17 3.343(2) 2_657 no
O16 C3 3.385(2) 2_757 no
C17 C17 3.556(3) 2_657 no

loop_
_geom_torsion_atom_site_label_1
_geom_torsion_atom_site_label_2
_geom_torsion_atom_site_label_3
_geom_torsion_atom_site_label_4
_geom_torsion
_geom_torsion_publ_flag
Cl18 C2 C1 O16 150.26(8) no
Cl18 C2 C1 C3 -107.2(1) no
Cl18 C2 C1 C14 5.0(2) no
Cl18 C2 C3 C1 110.2(1) no
Cl18 C2 C3 C4 -2.0(2) no
Cl19 C2 C1 O16 7.0(1) no
Cl19 C2 C1 C3 109.5(1) no
Cl19 C2 C1 C14 -138.3(1) no
Cl19 C2 C3 C1 -108.2(1) no
Cl19 C2 C3 C4 139.6(1) no
Cl20 C15 C5 C4 135.9(1) no
Cl20 C15 C5 C6 -14.2(1) no
Cl20 C15 C5 C13 -110.9(1) no
Cl20 C15 C13 C5 110.9(1) no
Cl20 C15 C13 C12 11.6(2) no
Cl20 C15 C13 C14 -137.2(1) no
Cl21 C15 C5 C4 -4.3(2) no
Cl21 C15 C5 C6 -154.38(9) no
Cl21 C15 C5 C13 108.9(1) no
Cl21 C15 C13 C5 -108.8(1) no
Cl21 C15 C13 C12 151.9(1) no
Cl21 C15 C13 C14 3.0(2) no
O16 C1 C2 C3 -102.6(1) no
O16 C1 C3 C2 106.4(1) no
O16 C1 C3 C4 -144.2(1) no
O16 C1 C14 C13 144.4(1) no
C1 C2 C3 C4 -112.2(1) no
C1 C3 C4 C5 -1.2(2) no
C1 C14 C13 C5 -1.1(2) no
C1 C14 C13 C12 143.4(1) no
C1 C14 C13 C15 -70.2(1) no
C2 C1 O16 C17 -87.5(1) no
C2 C1 C3 C4 109.5(1) no
C2 C1 C14 C13 -70.5(1) no
C2 C3 C1 C14 -109.3(1) no
C2 C3 C4 C5 71.1(2) no
C3 C1 O16 C17 -153.1(1) no
C3 C1 C14 C13 0.9(2) no
C3 C2 C1 C14 112.2(1) no
C3 C4 C5 C6 -139.5(1) no
C3 C4 C5 C13 1.0(2) no
C3 C4 C5 C15 71.3(1) no
C4 C3 C1 C14 0.2(2) no
C4 C5 C6 C7 149.9(1) no
C4 C5 C13 C12 -147.9(1) no
C4 C5 C13 C14 0.1(2) no
C4 C5 C13 C15 106.0(1) no
C4 C5 C15 C13 -113.2(1) no
C5 C6 C7 C8 -126.0(1) no
C5 C6 C7 C12 -3.1(1) no
C5 C13 C12 C7 1.9(1) no
C5 C13 C12 C11 127.5(1) no
C5 C15 C13 C12 -99.3(1) no
C5 C15 C13 C14 111.9(1) no
C6 C5 C13 C12 -3.9(1) no
C6 C5 C13 C14 144.1(1) no
C6 C5 C13 C15 -110.0(1) no
C6 C5 C15 C13 96.7(1) no
C6 C7 C8 C9 176.5(1) no
C6 C7 C12 C11 -126.9(1) no
C6 C7 C12 C13 0.7(1) no
C7 C6 C5 C13 4.3(1) no
C7 C6 C5 C15 -60.2(1) no
C7 C8 C9 C10 -51.3(2) no
C7 C12 C11 C10 -51.6(2) no
C7 C12 C13 C14 -146.4(1) no
C7 C12 C13 C15 65.7(1) no
C8 C7 C12 C11 -3.3(2) no
C8 C7 C12 C13 124.3(1) no
C8 C9 C10 C11 -5.1(2) no
C9 C8 C7 C12 55.6(2) no
C9 C10 C11 C12 56.8(2) no
C10 C11 C12 C13 -173.9(1) no
C11 C12 C13 C14 -20.8(2) no
C11 C12 C13 C15 -168.7(1) no
C12 C13 C5 C15 106.1(1) no
C14 C1 O16 C17 59.7(1) no
C14 C13 C5 C15 -105.9(1) no
